data_2019853
loop_
_publ_author_name
'Rivera, Augusto'
'Rojas, Jicli Jos\'e'
'R\'ios-Motta, Jaime'
'Bolte, Michael'

_publ_section_title
;
 Crystal structure of
 1,1&#x2032;-[imidazolidine-1,3-diylbis(methylene)]bis(naphthalen-2-ol)
;
_journal_issue 3
_journal_name_full 'Acta Crystallographica Section E Crystallographic Communications'
_journal_page_first 258
_journal_paper_doi 10.1107/S2056989015002078
_journal_volume 71
_journal_year 2015
_chemical_formula_iupac 'C25 H24 N2 O2'
_chemical_formula_moiety 'C25 H24 N2 O2'
_chemical_formula_sum 'C25 H24 N2 O2'
_chemical_formula_weight 384.46
_chemical_name_common
;
1,1'-[Imidazolidine-1,3-diylbis(methylene)]bis(naphthalen-2-ol)
;
_chemical_name_systematic
;
1-({3-[(2-Hydroxynaphthalen-1-yl)methyl]imidazolidin-1-yl}methyl)naphthalen-2-ol
;
_space_group_crystal_system monoclinic
_space_group_IT_number 15
_space_group_name_Hall '-C 2yc'
_space_group_name_H-M_alt 'C 1 2/c 1'
_symmetry_space_group_name_Hall '-C 2yc'
_symmetry_space_group_name_H-M 'C 1 2/c 1'
_atom_sites_solution_hydrogens mixed
_audit_creation_method SHELXL-2014/6
_cell_angle_alpha 90
_cell_angle_beta 95.650(11)
_cell_angle_gamma 90
_cell_formula_units_Z 4
_cell_length_a 34.883(5)
_cell_length_b 8.3956(9)
_cell_length_c 6.5830(8)
_cell_measurement_reflns_used 8026
_cell_measurement_temperature 173(2)
_cell_measurement_theta_max 26.2
_cell_measurement_theta_min 2.4
_cell_volume 1918.6(4)
_computing_cell_refinement
;
X-AREA (Stoe & Cie, 2001)
;
_computing_data_collection
;
X-AREA (Stoe & Cie, 2001)
;
_computing_data_reduction
;
X-AREA (Stoe & Cie, 2001)
;
_computing_molecular_graphics
;
XP (Sheldrick, 2008)
;
_computing_publication_material
;
SHELXL2014 (Sheldrick, 2015) and publCIF (Westrip, 2010)
;
_computing_structure_refinement
;
SHELXL2014 (Sheldrick, 2015)
;
_computing_structure_solution
;
SHELXS97 (Sheldrick, 2008)
;
_diffrn_ambient_temperature 173(2)
_diffrn_measured_fraction_theta_full 0.997
_diffrn_measured_fraction_theta_max 0.986
_diffrn_measurement_device_type 'Stoe IPDS II two-circle'
_diffrn_measurement_method \w
_diffrn_radiation_type MoK\a
_diffrn_radiation_wavelength 0.71073
_diffrn_reflns_av_R_equivalents 0.0901
_diffrn_reflns_limit_h_max 34
_diffrn_reflns_limit_h_min -42
_diffrn_reflns_limit_k_max 10
_diffrn_reflns_limit_k_min -10
_diffrn_reflns_limit_l_max 8
_diffrn_reflns_limit_l_min -8
_diffrn_reflns_number 8297
_diffrn_reflns_theta_full 25.000
_diffrn_reflns_theta_max 25.978
_diffrn_reflns_theta_min 2.496
_exptl_absorpt_coefficient_mu 0.085
_exptl_absorpt_correction_T_max 0.989
_exptl_absorpt_correction_T_min 0.972
_exptl_absorpt_correction_type multi-scan
_exptl_absorpt_process_details
;
X-Area (Stoe & Cie, 2001)
;
_exptl_crystal_colour colourless
_exptl_crystal_density_diffrn 1.331
_exptl_crystal_description block
_exptl_crystal_F_000 816
_exptl_crystal_size_max 0.190
_exptl_crystal_size_mid 0.170
_exptl_crystal_size_min 0.110
_refine_diff_density_max 0.237
_refine_diff_density_min -0.226
_refine_ls_extinction_method none
_refine_ls_goodness_of_fit_ref 1.088
_refine_ls_hydrogen_treatment mixed
_refine_ls_matrix_type full
_refine_ls_number_parameters 136
_refine_ls_number_reflns 1852
_refine_ls_number_restraints 0
_refine_ls_restrained_S_all 1.088
_refine_ls_R_factor_all 0.0686
_refine_ls_R_factor_gt 0.0546
_refine_ls_shift/su_max 0.000
_refine_ls_shift/su_mean 0.000
_refine_ls_structure_factor_coef Fsqd
_refine_ls_weighting_details 'w=1/[\s^2^(Fo^2^)+(0.0850P)^2^+0.4089P] where P=(Fo^2^+2Fc^2^)/3'
_refine_ls_weighting_scheme calc
_refine_ls_wR_factor_gt 0.1503
_refine_ls_wR_factor_ref 0.1585
_reflns_number_gt 1451
_reflns_number_total 1852
_reflns_threshold_expression I>2\s(I)
_cod_data_source_file sj5441sup1.cif
_cod_data_source_block I
_cod_database_code 2019853
_cod_database_fobs_code 2019853
_shelx_space_group_comment
;
The symmetry employed for this shelxl refinement is uniquely defined
by the following loop, which should always be used as a source of
symmetry information in preference to the above space-group names.
They are only intended as comments.
;
_shelx_estimated_absorpt_t_min 0.984
_shelx_estimated_absorpt_t_max 0.991
_shelxl_version_number 2014/6

loop_
_space_group_symop_operation_xyz
'x, y, z'
'-x, y, -z+1/2'
'x+1/2, y+1/2, z'
'-x+1/2, y+1/2, -z+1/2'
'-x, -y, -z'
'x, -y, z-1/2'
'-x+1/2, -y+1/2, -z'
'x+1/2, -y+1/2, z-1/2'

loop_
_atom_site_type_symbol
_atom_site_label
_atom_site_fract_x
_atom_site_fract_y
_atom_site_fract_z
_atom_site_U_iso_or_equiv
_atom_site_adp_type
_atom_site_calc_flag
_atom_site_occupancy
O O1 0.45368(4) 0.77294(16) 0.70176(19) 0.0507(4) Uani d 1
H H1 0.4677(6) 0.723(3) 0.583(4) 0.061(6) Uiso d 1
N N1 0.47179(4) 0.69601(18) 0.3384(2) 0.0455(4) Uani d 1
C C1 0.5000 0.5948(4) 0.2500 0.0627(8) Uani d 1
H H1A 0.5132 0.5258 0.3570 0.075 Uiso calc 0.5
H H1B 0.4868 0.5258 0.1430 0.075 Uiso calc 0.5
C C2 0.47856(5) 0.8543(2) 0.2548(2) 0.0488(5) Uani d 1
H H2A 0.4707 0.9396 0.3459 0.059 Uiso calc 1
H H2B 0.4646 0.8678 0.1175 0.059 Uiso calc 1
C C3 0.43203(5) 0.6374(2) 0.2997(3) 0.0491(5) Uani d 1
H H3A 0.4319 0.5212 0.3249 0.059 Uiso calc 1
H H3B 0.4231 0.6549 0.1540 0.059 Uiso calc 1
C C11 0.40403(5) 0.7157(2) 0.4287(2) 0.0437(4) Uani d 1
C C12 0.41619(5) 0.7796(2) 0.6188(2) 0.0446(4) Uani d 1
C C13 0.38994(6) 0.8541(2) 0.7379(3) 0.0511(5) Uani d 1
H H13 0.3990 0.8993 0.8660 0.061 Uiso calc 1
C C14 0.35197(6) 0.8623(2) 0.6724(3) 0.0541(5) Uani d 1
H H14 0.3348 0.9149 0.7536 0.065 Uiso calc 1
C C15 0.33758(5) 0.7931(2) 0.4833(3) 0.0499(5) Uani d 1
C C16 0.29795(6) 0.7964(3) 0.4150(3) 0.0611(6) Uani d 1
H H16 0.2805 0.8489 0.4948 0.073 Uiso calc 1
C C17 0.28426(6) 0.7252(3) 0.2355(3) 0.0682(6) Uani d 1
H H17 0.2575 0.7286 0.1910 0.082 Uiso calc 1
C C18 0.30975(6) 0.6476(3) 0.1178(3) 0.0662(6) Uani d 1
H H18 0.3001 0.5965 -0.0055 0.079 Uiso calc 1
C C19 0.34828(6) 0.6438(3) 0.1770(3) 0.0545(5) Uani d 1
H H19 0.3650 0.5908 0.0938 0.065 Uiso calc 1
C C20 0.36387(5) 0.7181(2) 0.3618(2) 0.0455(5) Uani d 1

loop_
_atom_site_aniso_label
_atom_site_aniso_U_11
_atom_site_aniso_U_22
_atom_site_aniso_U_33
_atom_site_aniso_U_12
_atom_site_aniso_U_13
_atom_site_aniso_U_23
O1 0.0588(8) 0.0562(8) 0.0367(6) -0.0007(6) 0.0024(5) -0.0039(5)
N1 0.0551(9) 0.0469(8) 0.0350(7) 0.0057(6) 0.0072(6) -0.0001(6)
C1 0.0688(18) 0.0559(17) 0.0670(17) 0.000 0.0256(14) 0.000
C2 0.0617(11) 0.0505(11) 0.0342(8) 0.0027(8) 0.0047(7) 0.0023(7)
C3 0.0615(12) 0.0496(10) 0.0364(8) -0.0001(8) 0.0061(7) -0.0058(7)
C11 0.0590(11) 0.0412(9) 0.0318(8) 0.0009(8) 0.0086(7) 0.0016(6)
C12 0.0574(11) 0.0438(10) 0.0331(8) -0.0026(7) 0.0067(7) 0.0024(6)
C13 0.0676(12) 0.0525(11) 0.0342(8) -0.0042(9) 0.0098(8) -0.0063(7)
C14 0.0667(12) 0.0548(11) 0.0436(9) 0.0030(9) 0.0192(8) -0.0039(8)
C15 0.0570(11) 0.0539(11) 0.0399(9) -0.0012(8) 0.0107(7) 0.0054(7)
C16 0.0597(12) 0.0746(14) 0.0508(11) 0.0032(10) 0.0141(9) 0.0079(9)
C17 0.0549(12) 0.0951(18) 0.0539(12) -0.0018(11) 0.0020(9) 0.0091(11)
C18 0.0678(14) 0.0890(16) 0.0409(10) -0.0065(12) 0.0010(9) 0.0002(10)
C19 0.0614(12) 0.0646(12) 0.0376(9) -0.0022(9) 0.0055(8) -0.0020(8)
C20 0.0602(11) 0.0455(10) 0.0316(8) -0.0021(8) 0.0082(7) 0.0036(6)

loop_
_atom_type_symbol
_atom_type_description
_atom_type_scat_dispersion_real
_atom_type_scat_dispersion_imag
_atom_type_scat_source
C C 0.0033 0.0016 'International Tables Vol C Tables 4.2.6.8 and 6.1.1.4'
H H 0.0000 0.0000 'International Tables Vol C Tables 4.2.6.8 and 6.1.1.4'
N N 0.0061 0.0033 'International Tables Vol C Tables 4.2.6.8 and 6.1.1.4'
O O 0.0106 0.0060 'International Tables Vol C Tables 4.2.6.8 and 6.1.1.4'

loop_
_geom_angle_atom_site_label_1
_geom_angle_atom_site_label_2
_geom_angle_atom_site_label_3
_geom_angle_site_symmetry_1
_geom_angle_site_symmetry_3
_geom_angle
C12 O1 H1 . . 102.4(12)
C1 N1 C2 . . 103.73(15)
C1 N1 C3 . . 113.36(14)
C2 N1 C3 . . 114.98(14)
N1 C1 N1 2_655 . 109.0(2)
N1 C1 H1A 2_655 . 109.9
N1 C1 H1A . . 109.9
N1 C1 H1B 2_655 . 109.9
N1 C1 H1B . . 109.9
H1A C1 H1B . . 108.3
N1 C2 C2 . 2_655 102.34(10)
N1 C2 H2A . . 111.3
C2 C2 H2A 2_655 . 111.3
N1 C2 H2B . . 111.3
C2 C2 H2B 2_655 . 111.3
H2A C2 H2B . . 109.2
N1 C3 C11 . . 114.13(14)
N1 C3 H3A . . 108.7
C11 C3 H3A . . 108.7
N1 C3 H3B . . 108.7
C11 C3 H3B . . 108.7
H3A C3 H3B . . 107.6
C12 C11 C20 . . 118.43(16)
C12 C11 C3 . . 121.27(17)
C20 C11 C3 . . 120.22(15)
O1 C12 C11 . . 122.62(16)
O1 C12 C13 . . 116.36(15)
C11 C12 C13 . . 121.01(17)
C14 C13 C12 . . 120.94(16)
C14 C13 H13 . . 119.5
C12 C13 H13 . . 119.5
C13 C14 C15 . . 120.60(17)
C13 C14 H14 . . 119.7
C15 C14 H14 . . 119.7
C16 C15 C14 . . 121.46(18)
C16 C15 C20 . . 119.72(18)
C14 C15 C20 . . 118.82(18)
C17 C16 C15 . . 120.9(2)
C17 C16 H16 . . 119.5
C15 C16 H16 . . 119.5
C16 C17 C18 . . 119.7(2)
C16 C17 H17 . . 120.1
C18 C17 H17 . . 120.1
C19 C18 C17 . . 121.1(2)
C19 C18 H18 . . 119.5
C17 C18 H18 . . 119.5
C18 C19 C20 . . 121.08(19)
C18 C19 H19 . . 119.5
C20 C19 H19 . . 119.5
C15 C20 C11 . . 120.07(16)
C15 C20 C19 . . 117.41(18)
C11 C20 C19 . . 122.50(17)

loop_
_geom_bond_atom_site_label_1
_geom_bond_atom_site_label_2
_geom_bond_site_symmetry_2
_geom_bond_distance
O1 C12 . 1.368(2)
O1 H1 . 1.05(2)
N1 C1 . 1.464(2)
N1 C2 . 1.467(2)
N1 C3 . 1.470(2)
C1 N1 2_655 1.464(2)
C1 H1A . 0.9900
C1 H1B . 0.9900
C2 C2 2_655 1.503(4)
C2 H2A . 0.9900
C2 H2B . 0.9900
C3 C11 . 1.507(2)
C3 H3A . 0.9900
C3 H3B . 0.9900
C11 C12 . 1.389(2)
C11 C20 . 1.427(3)
C12 C13 . 1.409(3)
C13 C14 . 1.354(3)
C13 H13 . 0.9500
C14 C15 . 1.420(3)
C14 H14 . 0.9500
C15 C16 . 1.411(3)
C15 C20 . 1.422(3)
C16 C17 . 1.368(3)
C16 H16 . 0.9500
C17 C18 . 1.397(3)
C17 H17 . 0.9500
C18 C19 . 1.362(3)
C18 H18 . 0.9500
C19 C20 . 1.427(2)
C19 H19 . 0.9500

loop_
_geom_hbond_atom_site_label_D
_geom_hbond_atom_site_label_H
_geom_hbond_atom_site_label_A
_geom_hbond_site_symmetry_A
_geom_hbond_distance_DH
_geom_hbond_distance_HA
_geom_hbond_distance_DA
_geom_hbond_angle_DHA
O1 H1 N1 . 1.05(2) 1.65(2) 2.6143(19) 151.0(19)
C2 H2A O1 6_575 0.99 2.64 3.257(2) 120.6

loop_
_geom_torsion_atom_site_label_1
_geom_torsion_atom_site_label_2
_geom_torsion_atom_site_label_3
_geom_torsion_atom_site_label_4
_geom_torsion_site_symmetry_4
_geom_torsion
C2 N1 C1 N1 2_655 13.70(8)
C3 N1 C1 N1 2_655 139.08(14)
C1 N1 C2 C2 2_655 -34.89(17)
C3 N1 C2 C2 2_655 -159.24(14)
C1 N1 C3 C11 . 166.25(14)
C2 N1 C3 C11 . -74.64(18)
N1 C3 C11 C12 . -26.7(2)
N1 C3 C11 C20 . 156.64(15)
C20 C11 C12 O1 . 175.45(15)
C3 C11 C12 O1 . -1.3(3)
C20 C11 C12 C13 . -3.9(3)
C3 C11 C12 C13 . 179.33(16)
O1 C12 C13 C14 . -177.87(16)
C11 C12 C13 C14 . 1.5(3)
C12 C13 C14 C15 . 1.2(3)
C13 C14 C15 C16 . 178.20(18)
C13 C14 C15 C20 . -1.4(3)
C14 C15 C16 C17 . -178.1(2)
C20 C15 C16 C17 . 1.6(3)
C15 C16 C17 C18 . 0.2(4)
C16 C17 C18 C19 . -1.2(4)
C17 C18 C19 C20 . 0.4(3)
C16 C15 C20 C11 . 179.33(16)
C14 C15 C20 C11 . -1.0(3)
C16 C15 C20 C19 . -2.2(3)
C14 C15 C20 C19 . 177.39(17)
C12 C11 C20 C15 . 3.6(3)
C3 C11 C20 C15 . -179.57(16)
C12 C11 C20 C19 . -174.69(17)
C3 C11 C20 C19 . 2.1(3)
C18 C19 C20 C15 . 1.3(3)
C18 C19 C20 C11 . 179.66(18)
